data_2222649
loop_
_publ_author_name
'Li, Kaozhen'
'Jiao, Jing'
'Wang, Yong'
'Wei, Guo-Dong'
'Wang, Daqi'

_publ_section_title
;
 1,5-Bis(2-chlorobenzylidene)carbonohydrazide
;
_journal_coeditor_code CV2581
_journal_issue 8
_journal_name_full 'Acta Crystallographica Section E'
_journal_page_first o1846
_journal_paper_doi 10.1107/S1600536809026014
_journal_volume 65
_journal_year 2009
_chemical_formula_iupac 'C15 H12 Cl2 N4 O'
_chemical_formula_moiety 'C15 H12 Cl2 N4 O'
_chemical_formula_sum 'C15 H12 Cl2 N4 O'
_chemical_formula_weight 335.19
_chemical_name_systematic
;
1,5-Bis(2-chlorobenzylidene)carbonohydrazide
;
_space_group_IT_number 14
_symmetry_cell_setting monoclinic
_symmetry_space_group_name_Hall '-P 2ybc'
_symmetry_space_group_name_H-M 'P 1 21/c 1'
_atom_sites_solution_hydrogens geom
_atom_sites_solution_primary direct
_atom_sites_solution_secondary difmap
_audit_creation_method SHELXL-97
_cell_angle_alpha 90.00
_cell_angle_beta 90.9780(10)
_cell_angle_gamma 90.00
_cell_formula_units_Z 4
_cell_length_a 10.7889(11)
_cell_length_b 15.7117(19)
_cell_length_c 9.0543(10)
_cell_measurement_reflns_used 2356
_cell_measurement_temperature 298(2)
_cell_measurement_theta_max 24.528
_cell_measurement_theta_min 2.290
_cell_volume 1534.6(3)
_computing_cell_refinement 'SAINT (Siemens, 1996)'
_computing_data_collection 'SMART (Siemens, 1996)'
_computing_data_reduction 'SAINT (Siemens, 1996)'
_computing_molecular_graphics 'SHELXTL (Sheldrick, 2008)'
_computing_publication_material 'SHELXTL (Sheldrick, 2008)'
_computing_structure_refinement 'SHELXL97 (Sheldrick, 2008)'
_computing_structure_solution 'SHELXS97 (Sheldrick, 2008)'
_diffrn_ambient_temperature 298(2)
_diffrn_measured_fraction_theta_full 0.993
_diffrn_measured_fraction_theta_max 0.993
_diffrn_measurement_device_type 'Bruker SMART APEX CCD area detector'
_diffrn_measurement_method '\f and \w'
_diffrn_radiation_monochromator graphite
_diffrn_radiation_source 'fine-focus sealed tube'
_diffrn_radiation_type MoK\a
_diffrn_radiation_wavelength 0.71073
_diffrn_reflns_av_R_equivalents 0.0482
_diffrn_reflns_av_sigmaI/netI 0.0563
_diffrn_reflns_limit_h_max 9
_diffrn_reflns_limit_h_min -12
_diffrn_reflns_limit_k_max 16
_diffrn_reflns_limit_k_min -18
_diffrn_reflns_limit_l_max 10
_diffrn_reflns_limit_l_min -10
_diffrn_reflns_number 7395
_diffrn_reflns_theta_full 25.02
_diffrn_reflns_theta_max 25.02
_diffrn_reflns_theta_min 1.89
_exptl_absorpt_coefficient_mu 0.429
_exptl_absorpt_correction_T_max 0.8403
_exptl_absorpt_correction_T_min 0.8172
_exptl_absorpt_correction_type multi-scan
_exptl_absorpt_process_details '(SADABS; Sheldrick, 1996)'
_exptl_crystal_colour colourless
_exptl_crystal_density_diffrn 1.451
_exptl_crystal_density_method 'not measured'
_exptl_crystal_description block
_exptl_crystal_F_000 688
_exptl_crystal_size_max 0.49
_exptl_crystal_size_mid 0.43
_exptl_crystal_size_min 0.42
_refine_diff_density_max 0.249
_refine_diff_density_min -0.285
_refine_ls_extinction_method none
_refine_ls_goodness_of_fit_ref 1.051
_refine_ls_hydrogen_treatment constr
_refine_ls_matrix_type full
_refine_ls_number_parameters 199
_refine_ls_number_reflns 2684
_refine_ls_number_restraints 0
_refine_ls_restrained_S_all 1.051
_refine_ls_R_factor_all 0.1004
_refine_ls_R_factor_gt 0.0627
_refine_ls_shift/su_max 0.000
_refine_ls_shift/su_mean 0.000
_refine_ls_structure_factor_coef Fsqd
_refine_ls_weighting_details 'calc w=1/[\s^2^(Fo^2^)+(0.078P)^2^+1.6963P] where P=(Fo^2^+2Fc^2^)/3'
_refine_ls_weighting_scheme calc
_refine_ls_wR_factor_gt 0.1633
_refine_ls_wR_factor_ref 0.1863
_reflns_number_gt 1698
_reflns_number_total 2684
_reflns_threshold_expression I>2\s(I)
_cod_data_source_file cv2581.cif
_cod_data_source_block I
_cod_depositor_comments
;
The following automatic conversions were performed:
'_symmetry_cell_setting' value 'Monoclinic' changed to 'monoclinic'
according to '/home/saulius/struct/CIF-dictionaries/cif_core.dic'
dictionary named 'cif_core.dic' version 2.4.1 from 2010-06-29.

Automatic conversion script
Id: cif_fix_enum 1527 2010-12-29 10:47:43Z saulius 

The following automatic conversions were performed:

'_symmetry_cell_setting' value 'Monoclinic' changed to 'monoclinic'
according to /home/saulius/struct/CIF-dictionaries/cif_core.dic
dictionary named 'cif_core.dic' version 2.4.1 from 2010-06-29.

Automatic conversion script
Id: cif_fix_values 1715 2011-07-08 13:25:40Z adriana 
;
_cod_original_sg_symbol_H-M 'P 21/c'
_cod_database_code 2222649
_cod_database_fobs_code 2222649

loop_
_symmetry_equiv_pos_as_xyz
'x, y, z'
'-x, y+1/2, -z+1/2'
'-x, -y, -z'
'x, -y-1/2, z-1/2'

loop_
_atom_site_type_symbol
_atom_site_label
_atom_site_fract_x
_atom_site_fract_y
_atom_site_fract_z
_atom_site_U_iso_or_equiv
_atom_site_adp_type
_atom_site_calc_flag
_atom_site_refinement_flags
_atom_site_occupancy
_atom_site_disorder_assembly
_atom_site_disorder_group
Cl Cl1 0.51332(15) 1.04600(9) 0.84330(14) 0.0807(5) Uani d . 1 . .
Cl Cl2 0.80060(18) 0.37748(9) 0.60557(19) 0.0947(6) Uani d . 1 . .
N N1 0.7405(3) 0.8270(2) 0.5515(3) 0.0456(9) Uani d . 1 . .
H H1 0.7471 0.8145 0.6437 0.055 Uiso calc R 1 . .
N N2 0.7084(3) 0.9075(2) 0.5094(3) 0.0423(8) Uani d . 1 . .
N N3 0.7868(3) 0.6899(2) 0.5048(3) 0.0464(9) Uani d . 1 . .
H H3 0.7827 0.6816 0.5985 0.056 Uiso calc R 1 . .
N N4 0.8187(3) 0.6250(2) 0.4132(4) 0.0426(8) Uani d . 1 . .
O O1 0.7578(3) 0.78083(18) 0.3143(3) 0.0475(8) Uani d . 1 . .
C C1 0.7618(4) 0.7667(2) 0.4473(4) 0.0378(9) Uani d . 1 . .
C C2 0.6644(4) 0.9532(2) 0.6101(4) 0.0419(10) Uani d . 1 . .
H H2 0.6528 0.9301 0.7033 0.050 Uiso calc R 1 . .
C C3 0.6312(4) 1.0421(2) 0.5826(4) 0.0395(10) Uani d . 1 . .
C C4 0.5660(4) 1.0907(3) 0.6806(5) 0.0453(10) Uani d . 1 . .
C C5 0.5367(4) 1.1746(3) 0.6544(5) 0.0517(12) Uani d . 1 . .
H H5 0.4927 1.2054 0.7238 0.062 Uiso calc R 1 . .
C C6 0.5721(5) 1.2122(3) 0.5267(6) 0.0613(13) Uani d . 1 . .
H H6 0.5527 1.2688 0.5076 0.074 Uiso calc R 1 . .
C C7 0.6368(5) 1.1654(3) 0.4267(6) 0.0680(15) Uani d . 1 . .
H H7 0.6616 1.1909 0.3393 0.082 Uiso calc R 1 . .
C C8 0.6660(5) 1.0818(3) 0.4524(5) 0.0565(12) Uani d . 1 . .
H H8 0.7096 1.0513 0.3822 0.068 Uiso calc R 1 . .
C C9 0.8362(4) 0.5526(3) 0.4735(5) 0.0437(10) Uani d . 1 . .
H H9 0.8231 0.5459 0.5741 0.052 Uiso calc R 1 . .
C C10 0.8763(4) 0.4803(3) 0.3864(5) 0.0431(10) Uani d . 1 . .
C C11 0.8636(4) 0.3978(3) 0.4351(5) 0.0520(12) Uani d . 1 . .
C C12 0.8999(5) 0.3289(3) 0.3534(6) 0.0650(14) Uani d . 1 . .
H H12 0.8890 0.2739 0.3891 0.078 Uiso calc R 1 . .
C C13 0.9525(5) 0.3422(4) 0.2186(7) 0.0732(16) Uani d . 1 . .
H H13 0.9759 0.2961 0.1609 0.088 Uiso calc R 1 . .
C C14 0.9704(5) 0.4233(4) 0.1697(6) 0.0709(15) Uani d . 1 . .
H H14 1.0089 0.4322 0.0798 0.085 Uiso calc R 1 . .
C C15 0.9330(4) 0.4914(3) 0.2500(5) 0.0571(12) Uani d . 1 . .
H H15 0.9452 0.5461 0.2137 0.069 Uiso calc R 1 . .

loop_
_atom_site_aniso_label
_atom_site_aniso_U_11
_atom_site_aniso_U_22
_atom_site_aniso_U_33
_atom_site_aniso_U_12
_atom_site_aniso_U_13
_atom_site_aniso_U_23
Cl1 0.1164(12) 0.0797(10) 0.0469(8) 0.0203(8) 0.0270(7) 0.0101(7)
Cl2 0.1447(15) 0.0585(9) 0.0822(11) -0.0191(9) 0.0411(10) 0.0013(7)
N1 0.075(3) 0.042(2) 0.0196(17) 0.0078(17) -0.0050(16) 0.0013(14)
N2 0.061(2) 0.0383(19) 0.0277(19) 0.0013(16) -0.0016(16) 0.0000(15)
N3 0.079(3) 0.041(2) 0.0188(17) 0.0157(17) 0.0018(16) -0.0016(14)
N4 0.054(2) 0.044(2) 0.0292(18) 0.0058(16) 0.0002(16) -0.0069(15)
O1 0.071(2) 0.0476(17) 0.0244(15) 0.0036(14) 0.0041(13) 0.0021(12)
C1 0.047(2) 0.044(2) 0.022(2) 0.0017(18) 0.0001(17) -0.0020(17)
C2 0.057(3) 0.039(2) 0.030(2) -0.0028(19) -0.0057(19) 0.0030(19)
C3 0.044(2) 0.040(2) 0.034(2) -0.0051(18) -0.0049(18) -0.0037(18)
C4 0.055(3) 0.045(2) 0.035(2) 0.000(2) -0.0050(19) -0.0016(19)
C5 0.059(3) 0.044(3) 0.053(3) 0.002(2) -0.005(2) -0.010(2)
C6 0.079(4) 0.033(2) 0.072(4) 0.001(2) -0.007(3) 0.006(2)
C7 0.093(4) 0.050(3) 0.061(3) 0.001(3) 0.022(3) 0.014(2)
C8 0.078(3) 0.043(3) 0.048(3) 0.004(2) 0.013(2) 0.009(2)
C9 0.055(3) 0.046(2) 0.030(2) 0.004(2) -0.0016(18) -0.0003(19)
C10 0.046(3) 0.045(2) 0.039(2) 0.0059(19) -0.0049(19) -0.0026(19)
C11 0.056(3) 0.045(3) 0.055(3) -0.004(2) 0.004(2) -0.007(2)
C12 0.075(3) 0.042(3) 0.078(4) 0.001(2) 0.006(3) -0.011(2)
C13 0.078(4) 0.062(3) 0.080(4) 0.016(3) -0.003(3) -0.033(3)
C14 0.076(4) 0.085(4) 0.052(3) 0.019(3) 0.015(3) -0.010(3)
C15 0.067(3) 0.061(3) 0.044(3) 0.013(2) 0.000(2) -0.002(2)

loop_
_atom_type_symbol
_atom_type_description
_atom_type_scat_dispersion_real
_atom_type_scat_dispersion_imag
_atom_type_scat_source
C C 0.0033 0.0016 'International Tables Vol C Tables 4.2.6.8 and 6.1.1.4'
H H 0.0000 0.0000 'International Tables Vol C Tables 4.2.6.8 and 6.1.1.4'
O O 0.0106 0.0060 'International Tables Vol C Tables 4.2.6.8 and 6.1.1.4'
N N 0.0061 0.0033 'International Tables Vol C Tables 4.2.6.8 and 6.1.1.4'
Cl Cl 0.1484 0.1585 'International Tables Vol C Tables 4.2.6.8 and 6.1.1.4'

loop_
_geom_angle_atom_site_label_1
_geom_angle_atom_site_label_2
_geom_angle_atom_site_label_3
_geom_angle_site_symmetry_1
_geom_angle_site_symmetry_3
_geom_angle
_geom_angle_publ_flag
C1 N1 N2 . . 119.8(3) ?
C1 N1 H1 . . 120.1 ?
N2 N1 H1 . . 120.1 ?
C2 N2 N1 . . 115.0(3) ?
C1 N3 N4 . . 119.3(3) ?
C1 N3 H3 . . 120.4 ?
N4 N3 H3 . . 120.4 ?
C9 N4 N3 . . 116.4(3) ?
O1 C1 N3 . . 123.3(4) ?
O1 C1 N1 . . 123.5(4) ?
N3 C1 N1 . . 113.2(3) ?
N2 C2 C3 . . 121.0(4) ?
N2 C2 H2 . . 119.5 ?
C3 C2 H2 . . 119.5 ?
C4 C3 C8 . . 116.5(4) ?
C4 C3 C2 . . 123.2(4) ?
C8 C3 C2 . . 120.3(4) ?
C3 C4 C5 . . 122.7(4) ?
C3 C4 Cl1 . . 120.1(3) ?
C5 C4 Cl1 . . 117.2(3) ?
C6 C5 C4 . . 119.7(4) ?
C6 C5 H5 . . 120.1 ?
C4 C5 H5 . . 120.1 ?
C5 C6 C7 . . 119.0(4) ?
C5 C6 H6 . . 120.5 ?
C7 C6 H6 . . 120.5 ?
C6 C7 C8 . . 121.4(5) ?
C6 C7 H7 . . 119.3 ?
C8 C7 H7 . . 119.3 ?
C7 C8 C3 . . 120.6(4) ?
C7 C8 H8 . . 119.7 ?
C3 C8 H8 . . 119.7 ?
N4 C9 C10 . . 120.6(4) ?
N4 C9 H9 . . 119.7 ?
C10 C9 H9 . . 119.7 ?
C11 C10 C15 . . 116.6(4) ?
C11 C10 C9 . . 122.0(4) ?
C15 C10 C9 . . 121.5(4) ?
C12 C11 C10 . . 122.6(4) ?
C12 C11 Cl2 . . 117.1(4) ?
C10 C11 Cl2 . . 120.2(3) ?
C13 C12 C11 . . 119.1(5) ?
C13 C12 H12 . . 120.5 ?
C11 C12 H12 . . 120.5 ?
C14 C13 C12 . . 119.6(5) ?
C14 C13 H13 . . 120.2 ?
C12 C13 H13 . . 120.2 ?
C15 C14 C13 . . 121.1(5) ?
C15 C14 H14 . . 119.5 ?
C13 C14 H14 . . 119.5 ?
C14 C15 C10 . . 120.9(5) ?
C14 C15 H15 . . 119.5 ?
C10 C15 H15 . . 119.5 ?

loop_
_geom_bond_atom_site_label_1
_geom_bond_atom_site_label_2
_geom_bond_site_symmetry_2
_geom_bond_distance
_geom_bond_publ_flag
Cl1 C4 . 1.737(4) ?
Cl2 C11 . 1.727(5) ?
N1 C1 . 1.360(5) ?
N1 N2 . 1.364(5) ?
N1 H1 . 0.8600 ?
N2 C2 . 1.260(5) ?
N3 C1 . 1.339(5) ?
N3 N4 . 1.361(4) ?
N3 H3 . 0.8600 ?
N4 C9 . 1.275(5) ?
O1 C1 . 1.224(4) ?
C2 C3 . 1.461(5) ?
C2 H2 . 0.9300 ?
C3 C4 . 1.374(6) ?
C3 C8 . 1.391(6) ?
C4 C5 . 1.374(6) ?
C5 C6 . 1.360(7) ?
C5 H5 . 0.9300 ?
C6 C7 . 1.367(7) ?
C6 H6 . 0.9300 ?
C7 C8 . 1.370(7) ?
C7 H7 . 0.9300 ?
C8 H8 . 0.9300 ?
C9 C10 . 1.452(6) ?
C9 H9 . 0.9300 ?
C10 C11 . 1.377(6) ?
C10 C15 . 1.398(6) ?
C11 C12 . 1.373(6) ?
C12 C13 . 1.371(8) ?
C12 H12 . 0.9300 ?
C13 C14 . 1.365(8) ?
C13 H13 . 0.9300 ?
C14 C15 . 1.358(7) ?
C14 H14 . 0.9300 ?
C15 H15 . 0.9300 ?

loop_
_geom_hbond_atom_site_label_D
_geom_hbond_atom_site_label_H
_geom_hbond_atom_site_label_A
_geom_hbond_site_symmetry_A
_geom_hbond_distance_DH
_geom_hbond_distance_HA
_geom_hbond_distance_DA
_geom_hbond_angle_DHA
N1 H1 O1 4_576 0.86 2.15 2.925(4) 149.2
N3 H3 O1 4_576 0.86 2.06 2.863(4) 154.3

loop_
_cod_related_entry_id
_cod_related_entry_database
_cod_related_entry_code
1 ChemSpider 7858728
